data_4083142
loop_
_publ_author_name
'Prakash, Om'
'Sharma, Kamal Nayan'
'Joshi, Hemant'
'Gupta, Pancham L.'
'Singh, Ajai K.'

_publ_section_title
;
 Half-Sandwich Rhodium/Iridium(III) Complexes Designed with Cp* and
 1,2-Bis(phenylchalcogenomethyl)benzene as Catalysts for Transfer
 Hydrogenation in Glycerol
;
_journal_issue 10
_journal_name_full Organometallics
_journal_page_first 2535
_journal_paper_doi 10.1021/om500149n
_journal_volume 33
_journal_year 2014
_chemical_formula_moiety 'C30 H33 Cl Ir S2, F6 P'
_chemical_formula_sum 'C30 H33 Cl F6 Ir P S2'
_chemical_formula_weight 830.34
_chemical_name_systematic
; 
 ? 
;
_space_group_IT_number 2
_symmetry_cell_setting triclinic
_symmetry_space_group_name_Hall '-P 1'
_symmetry_space_group_name_H-M 'P -1'
_atom_sites_solution_hydrogens geom
_atom_sites_solution_primary direct
_atom_sites_solution_secondary difmap
_audit_creation_method SHELXL-97
_cell_angle_alpha 107.037(2)
_cell_angle_beta 99.636(2)
_cell_angle_gamma 103.504(2)
_cell_formula_units_Z 2
_cell_length_a 8.6474(10)
_cell_length_b 11.8078(13)
_cell_length_c 16.7039(19)
_cell_measurement_reflns_used 5651
_cell_measurement_temperature 298(2)
_cell_measurement_theta_max 28.23
_cell_measurement_theta_min 2.50
_cell_volume 1533.8(3)
_computing_cell_refinement 'Bruker SMART'
_computing_data_collection 'Bruker SMART'
_computing_data_reduction 'Bruker SAINT'
_computing_molecular_graphics 'Bruker SHELXTL'
_computing_publication_material 'Bruker SHELXTL'
_computing_structure_refinement 'SHELXL-97 (Sheldrick, 1997)'
_computing_structure_solution 'SHELXS-97 (Sheldrick, 1990)'
_diffrn_ambient_temperature 298(2)
_diffrn_measured_fraction_theta_full 0.997
_diffrn_measured_fraction_theta_max 0.997
_diffrn_measurement_device_type 'CCD area detector'
_diffrn_measurement_method 'phi and omega scans'
_diffrn_radiation_monochromator graphite
_diffrn_radiation_source 'fine-focus sealed tube'
_diffrn_radiation_type MoK\a
_diffrn_radiation_wavelength 0.71073
_diffrn_reflns_av_R_equivalents 0.0233
_diffrn_reflns_av_sigmaI/netI 0.0280
_diffrn_reflns_limit_h_max 10
_diffrn_reflns_limit_h_min -10
_diffrn_reflns_limit_k_max 14
_diffrn_reflns_limit_k_min -14
_diffrn_reflns_limit_l_max 19
_diffrn_reflns_limit_l_min -19
_diffrn_reflns_number 14282
_diffrn_reflns_theta_full 25.00
_diffrn_reflns_theta_max 25.00
_diffrn_reflns_theta_min 1.32
_exptl_absorpt_coefficient_mu 4.685
_exptl_absorpt_correction_T_max 0.433
_exptl_absorpt_correction_T_min 0.299
_exptl_absorpt_correction_type multi-scan
_exptl_absorpt_process_details '(SADABS; Sheldrick, 1996)'
_exptl_crystal_colour yellow
_exptl_crystal_density_diffrn 1.798
_exptl_crystal_density_meas 1.798
_exptl_crystal_density_method 'not measured'
_exptl_crystal_description block
_exptl_crystal_F_000 816.0
_exptl_crystal_size_max 0.40
_exptl_crystal_size_mid 0.22
_exptl_crystal_size_min 0.18
_refine_diff_density_max 0.873
_refine_diff_density_min -0.424
_refine_diff_density_rms 0.080
_refine_ls_extinction_method none
_refine_ls_goodness_of_fit_ref 1.066
_refine_ls_hydrogen_treatment constr
_refine_ls_matrix_type full
_refine_ls_number_parameters 375
_refine_ls_number_reflns 5398
_refine_ls_number_restraints 0
_refine_ls_restrained_S_all 1.066
_refine_ls_R_factor_all 0.0204
_refine_ls_R_factor_gt 0.0195
_refine_ls_shift/su_max 0.004
_refine_ls_shift/su_mean 0.000
_refine_ls_structure_factor_coef Fsqd
_refine_ls_weighting_details 'calc w=1/[\s^2^(Fo^2^)+(0.0171P)^2^+1.2501P] where P=(Fo^2^+2Fc^2^)/3'
_refine_ls_weighting_scheme calc
_refine_ls_wR_factor_gt 0.0439
_refine_ls_wR_factor_ref 0.0443
_reflns_number_gt 5252
_reflns_number_total 5398
_reflns_threshold_expression >2sigma(I)
_cod_data_source_file om500149n_si_002.cif
_cod_data_source_block complex3
_cod_depositor_comments
;
The following automatic conversions were performed:

'_symmetry_cell_setting' value 'Triclinic' changed to 'triclinic'
according to
/usr/data/users/saulius/crontab/automatic-downloads/rss-feeds/ACS/lib/dictionaries/cif_core.dic
dictionary named 'cif_core.dic' version 2.4.2 from 2011-04-26.

Automatic conversion script
Id: cif_fix_values 2281 2013-09-26 08:29:07Z andrius 

 Adding full bibliography for 4083140--4083143.cif.
;
_cod_original_sg_symbol_H-M P-1
_cod_database_code 4083142

loop_
_symmetry_equiv_pos_as_xyz
'x, y, z'
'-x, -y, -z'

loop_
_atom_site_label
_atom_site_type_symbol
_atom_site_fract_x
_atom_site_fract_y
_atom_site_fract_z
_atom_site_U_iso_or_equiv
_atom_site_adp_type
_atom_site_occupancy
_atom_site_symmetry_multiplicity
_atom_site_calc_flag
_atom_site_refinement_flags
C1 C 0.2136(4) 0.7864(3) 0.55818(19) 0.0200(6) Uani 1 1 d .
C2 C 0.3108(4) 0.7400(3) 0.5067(2) 0.0237(7) Uani 1 1 d .
H2 H 0.4230 0.7797 0.5204 0.028 Uiso 1 1 calc R
C3 C 0.2375(4) 0.6333(3) 0.4346(2) 0.0271(7) Uani 1 1 d .
H3 H 0.3017 0.6010 0.4001 0.032 Uiso 1 1 calc R
C4 C 0.0714(4) 0.5747(3) 0.4134(2) 0.0312(8) Uani 1 1 d .
H4 H 0.0237 0.5032 0.3649 0.037 Uiso 1 1 calc R
C5 C -0.0242(4) 0.6225(3) 0.4647(2) 0.0369(9) Uani 1 1 d .
H5 H -0.1369 0.5836 0.4501 0.044 Uiso 1 1 calc R
C6 C 0.0464(4) 0.7279(3) 0.5377(2) 0.0298(8) Uani 1 1 d .
H6 H -0.0179 0.7591 0.5727 0.036 Uiso 1 1 calc R
C7 C 0.2829(4) 1.0388(3) 0.59648(19) 0.0200(6) Uani 1 1 d .
H7A H 0.3832 1.0590 0.5780 0.024 Uiso 1 1 calc R
H7B H 0.1912 1.0026 0.5454 0.024 Uiso 1 1 calc R
C8 C 0.2638(4) 1.1549(3) 0.65529(18) 0.0182(6) Uani 1 1 d .
C9 C 0.1052(4) 1.1620(3) 0.6577(2) 0.0229(7) Uani 1 1 d .
H9 H 0.0148 1.0952 0.6227 0.027 Uiso 1 1 calc R
C10 C 0.0804(4) 1.2666(3) 0.7113(2) 0.0248(7) Uani 1 1 d .
H10 H -0.0257 1.2692 0.7130 0.030 Uiso 1 1 calc R
C11 C 0.2144(4) 1.3674(3) 0.7624(2) 0.0253(7) Uani 1 1 d .
H11 H 0.1983 1.4387 0.7975 0.030 Uiso 1 1 calc R
C12 C 0.3717(4) 1.3619(3) 0.7613(2) 0.0230(7) Uani 1 1 d .
H12 H 0.4610 1.4300 0.7959 0.028 Uiso 1 1 calc R
C13 C 0.3996(4) 1.2557(3) 0.70888(19) 0.0198(6) Uani 1 1 d .
C14 C 0.5722(4) 1.2514(3) 0.7141(2) 0.0199(6) Uani 1 1 d .
H14A H 0.6452 1.3358 0.7348 0.024 Uiso 1 1 calc R
H14B H 0.5813 1.2104 0.6563 0.024 Uiso 1 1 calc R
C15 C 0.5529(4) 1.2240(3) 0.87308(19) 0.0189(6) Uani 1 1 d .
C16 C 0.3926(4) 1.1654(3) 0.8729(2) 0.0214(6) Uani 1 1 d .
H16 H 0.3291 1.0930 0.8278 0.026 Uiso 1 1 calc R
C17 C 0.3297(4) 1.2170(3) 0.9413(2) 0.0266(7) Uani 1 1 d .
H17 H 0.2233 1.1791 0.9424 0.032 Uiso 1 1 calc R
C18 C 0.4252(4) 1.3248(3) 1.0078(2) 0.0313(8) Uani 1 1 d .
H18 H 0.3825 1.3590 1.0535 0.038 Uiso 1 1 calc R
C19 C 0.5817(4) 1.3817(3) 1.0071(2) 0.0303(8) Uani 1 1 d .
H19 H 0.6443 1.4545 1.0520 0.036 Uiso 1 1 calc R
C20 C 0.6478(4) 1.3315(3) 0.9398(2) 0.0241(7) Uani 1 1 d .
H20 H 0.7547 1.3697 0.9397 0.029 Uiso 1 1 calc R
C21 C 0.5001(4) 0.7700(3) 0.74342(19) 0.0188(6) Uani 1 1 d .
C22 C 0.5321(3) 0.8703(3) 0.82439(19) 0.0179(6) Uani 1 1 d .
C23 C 0.7022(3) 0.9426(3) 0.84418(18) 0.0169(6) Uani 1 1 d .
C24 C 0.7692(3) 0.8940(3) 0.77390(19) 0.0183(6) Uani 1 1 d .
C25 C 0.6428(3) 0.7849(3) 0.71176(19) 0.0182(6) Uani 1 1 d .
C26 C 0.6658(4) 0.7004(3) 0.6308(2) 0.0258(7) Uani 1 1 d .
H26A H 0.7413 0.6575 0.6460 0.039 Uiso 1 1 calc R
H26B H 0.7089 0.7486 0.5977 0.039 Uiso 1 1 calc R
H26C H 0.5618 0.6411 0.5969 0.039 Uiso 1 1 calc R
C27 C 0.3444(4) 0.6641(3) 0.7052(2) 0.0247(7) Uani 1 1 d .
H27A H 0.3260 0.6324 0.6434 0.037 Uiso 1 1 calc R
H27B H 0.2539 0.6926 0.7196 0.037 Uiso 1 1 calc R
H27C H 0.3534 0.5996 0.7281 0.037 Uiso 1 1 calc R
C28 C 0.4183(4) 0.8818(3) 0.8829(2) 0.0243(7) Uani 1 1 d .
H28A H 0.4318 0.8329 0.9190 0.037 Uiso 1 1 calc R
H28B H 0.3068 0.8528 0.8487 0.037 Uiso 1 1 calc R
H28C H 0.4437 0.9672 0.9186 0.037 Uiso 1 1 calc R
C29 C 0.7944(4) 1.0477(3) 0.92628(19) 0.0231(7) Uani 1 1 d .
H29A H 0.8524 1.0173 0.9655 0.035 Uiso 1 1 calc R
H29B H 0.7185 1.0842 0.9522 0.035 Uiso 1 1 calc R
H29C H 0.8714 1.1092 0.9139 0.035 Uiso 1 1 calc R
C30 C 0.9420(4) 0.9414(3) 0.7682(2) 0.0242(7) Uani 1 1 d .
H30A H 0.9800 1.0302 0.7947 0.036 Uiso 1 1 calc R
H30B H 0.9451 0.9185 0.7086 0.036 Uiso 1 1 calc R
H30C H 1.0117 0.9060 0.7979 0.036 Uiso 1 1 calc R
Cl1 Cl 0.66839(9) 0.99062(7) 0.60683(5) 0.02131(15) Uani 1 1 d .
F1 F 0.9673(2) 0.67173(18) 0.76690(12) 0.0316(4) Uani 1 1 d .
F2 F 0.9292(3) 0.77085(18) 0.89672(13) 0.0416(5) Uani 1 1 d .
F3 F 0.8824(3) 0.5921(2) 0.92565(15) 0.0451(5) Uani 1 1 d .
F4 F 0.9172(3) 0.49224(18) 0.79507(14) 0.0409(5) Uani 1 1 d .
F5 F 1.1156(2) 0.6633(2) 0.88848(14) 0.0431(5) Uani 1 1 d .
F6 F 0.7323(2) 0.60011(19) 0.80326(14) 0.0403(5) Uani 1 1 d .
Ir1 Ir 0.562305(12) 0.950124(10) 0.723973(7) 0.01408(4) Uani 1 1 d .
P1 P 0.92454(10) 0.63169(7) 0.84673(5) 0.02230(17) Uani 1 1 d .
S1 S 0.29065(8) 0.92533(6) 0.65152(4) 0.01576(15) Uani 1 1 d .
S2 S 0.64192(8) 1.16952(6) 0.78603(5) 0.01715(15) Uani 1 1 d .

loop_
_atom_site_aniso_label
_atom_site_aniso_U_11
_atom_site_aniso_U_22
_atom_site_aniso_U_33
_atom_site_aniso_U_23
_atom_site_aniso_U_13
_atom_site_aniso_U_12
C1 0.0260(16) 0.0157(15) 0.0144(15) 0.0027(12) 0.0015(12) 0.0048(12)
C2 0.0266(17) 0.0218(16) 0.0209(16) 0.0058(14) 0.0066(13) 0.0055(13)
C3 0.043(2) 0.0214(17) 0.0204(17) 0.0080(14) 0.0130(15) 0.0117(15)
C4 0.042(2) 0.0194(17) 0.0210(17) 0.0026(14) -0.0006(15) 0.0012(15)
C5 0.0268(18) 0.0293(19) 0.036(2) -0.0036(16) 0.0020(15) -0.0030(15)
C6 0.0235(17) 0.0258(18) 0.0292(18) -0.0013(15) 0.0063(14) 0.0017(14)
C7 0.0192(15) 0.0239(16) 0.0165(15) 0.0088(13) 0.0020(12) 0.0051(12)
C8 0.0213(15) 0.0188(15) 0.0170(15) 0.0095(13) 0.0048(12) 0.0062(12)
C9 0.0223(16) 0.0215(16) 0.0248(17) 0.0101(14) 0.0034(13) 0.0053(13)
C10 0.0227(16) 0.0273(17) 0.0311(18) 0.0148(15) 0.0088(14) 0.0123(14)
C11 0.0348(18) 0.0208(16) 0.0257(17) 0.0094(14) 0.0096(14) 0.0151(14)
C12 0.0268(17) 0.0178(15) 0.0241(17) 0.0090(13) 0.0029(13) 0.0060(13)
C13 0.0235(16) 0.0203(16) 0.0201(16) 0.0126(13) 0.0066(13) 0.0071(13)
C14 0.0227(16) 0.0152(15) 0.0229(16) 0.0105(13) 0.0057(13) 0.0027(12)
C15 0.0221(15) 0.0183(15) 0.0175(15) 0.0051(13) 0.0053(12) 0.0095(12)
C16 0.0247(16) 0.0195(16) 0.0207(16) 0.0066(13) 0.0068(13) 0.0079(13)
C17 0.0289(17) 0.0328(19) 0.0244(17) 0.0120(15) 0.0114(14) 0.0147(15)
C18 0.046(2) 0.036(2) 0.0209(17) 0.0094(15) 0.0125(15) 0.0259(17)
C19 0.041(2) 0.0223(17) 0.0210(17) -0.0017(14) -0.0013(15) 0.0154(15)
C20 0.0262(17) 0.0171(16) 0.0244(17) 0.0036(13) 0.0000(13) 0.0069(13)
C21 0.0205(15) 0.0166(15) 0.0208(16) 0.0093(13) 0.0027(12) 0.0065(12)
C22 0.0182(15) 0.0189(15) 0.0180(15) 0.0103(13) 0.0026(12) 0.0046(12)
C23 0.0194(15) 0.0179(15) 0.0148(14) 0.0073(12) 0.0024(12) 0.0076(12)
C24 0.0164(14) 0.0211(15) 0.0201(15) 0.0088(13) 0.0041(12) 0.0089(12)
C25 0.0186(15) 0.0180(15) 0.0194(15) 0.0067(13) 0.0039(12) 0.0084(12)
C26 0.0280(17) 0.0254(17) 0.0230(17) 0.0037(14) 0.0066(14) 0.0119(14)
C27 0.0214(16) 0.0209(16) 0.0288(18) 0.0108(14) 0.0026(13) 0.0010(13)
C28 0.0238(16) 0.0308(18) 0.0226(16) 0.0130(14) 0.0089(13) 0.0089(14)
C29 0.0245(16) 0.0211(16) 0.0188(16) 0.0047(13) -0.0007(13) 0.0052(13)
C30 0.0160(15) 0.0261(17) 0.0315(18) 0.0108(14) 0.0066(13) 0.0067(13)
Cl1 0.0202(4) 0.0271(4) 0.0185(4) 0.0087(3) 0.0093(3) 0.0064(3)
F1 0.0343(11) 0.0373(11) 0.0287(10) 0.0134(9) 0.0130(8) 0.0149(9)
F2 0.0683(15) 0.0259(11) 0.0281(11) 0.0032(9) 0.0100(10) 0.0190(10)
F3 0.0521(14) 0.0560(14) 0.0519(14) 0.0379(12) 0.0285(11) 0.0262(11)
F4 0.0417(12) 0.0229(10) 0.0551(14) 0.0063(10) 0.0138(10) 0.0126(9)
F5 0.0216(10) 0.0485(13) 0.0549(14) 0.0275(11) -0.0051(9) 0.0009(9)
F6 0.0208(10) 0.0446(12) 0.0550(14) 0.0188(11) 0.0066(9) 0.0090(9)
Ir1 0.01351(6) 0.01501(7) 0.01315(7) 0.00408(5) 0.00433(4) 0.00357(4)
P1 0.0195(4) 0.0207(4) 0.0260(4) 0.0077(3) 0.0058(3) 0.0051(3)
S1 0.0155(3) 0.0158(4) 0.0141(3) 0.0036(3) 0.0035(3) 0.0034(3)
S2 0.0152(3) 0.0168(4) 0.0178(4) 0.0049(3) 0.0040(3) 0.0031(3)

loop_
_atom_type_symbol
_atom_type_description
_atom_type_scat_dispersion_real
_atom_type_scat_dispersion_imag
_atom_type_scat_source
C C 0.0033 0.0016 'International Tables Vol C Tables 4.2.6.8 and 6.1.1.4'
H H 0.0000 0.0000 'International Tables Vol C Tables 4.2.6.8 and 6.1.1.4'
F F 0.0171 0.0103 'International Tables Vol C Tables 4.2.6.8 and 6.1.1.4'
P P 0.1023 0.0942 'International Tables Vol C Tables 4.2.6.8 and 6.1.1.4'
S S 0.1246 0.1234 'International Tables Vol C Tables 4.2.6.8 and 6.1.1.4'
Cl Cl 0.1484 0.1585 'International Tables Vol C Tables 4.2.6.8 and 6.1.1.4'
Ir Ir -1.4442 7.9887 'International Tables Vol C Tables 4.2.6.8 and 6.1.1.4'

loop_
_geom_angle_atom_site_label_1
_geom_angle_atom_site_label_2
_geom_angle_atom_site_label_3
_geom_angle
C6 C1 C2 120.7(3)
C6 C1 S1 115.7(2)
C2 C1 S1 123.6(2)
C3 C2 C1 118.8(3)
C3 C2 H2 120.6
C1 C2 H2 120.6
C4 C3 C2 121.0(3)
C4 C3 H3 119.5
C2 C3 H3 119.5
C3 C4 C5 119.6(3)
C3 C4 H4 120.2
C5 C4 H4 120.2
C4 C5 C6 120.4(3)
C4 C5 H5 119.8
C6 C5 H5 119.8
C1 C6 C5 119.4(3)
C1 C6 H6 120.3
C5 C6 H6 120.3
C8 C7 S1 111.0(2)
C8 C7 H7A 109.4
S1 C7 H7A 109.4
C8 C7 H7B 109.4
S1 C7 H7B 109.4
H7A C7 H7B 108.0
C9 C8 C13 119.1(3)
C9 C8 C7 118.8(3)
C13 C8 C7 122.1(3)
C10 C9 C8 121.2(3)
C10 C9 H9 119.4
C8 C9 H9 119.4
C9 C10 C11 119.6(3)
C9 C10 H10 120.2
C11 C10 H10 120.2
C12 C11 C10 120.0(3)
C12 C11 H11 120.0
C10 C11 H11 120.0
C11 C12 C13 121.3(3)
C11 C12 H12 119.4
C13 C12 H12 119.4
C12 C13 C8 118.8(3)
C12 C13 C14 119.2(3)
C8 C13 C14 122.0(3)
C13 C14 S2 114.0(2)
C13 C14 H14A 108.8
S2 C14 H14A 108.8
C13 C14 H14B 108.8
S2 C14 H14B 108.8
H14A C14 H14B 107.6
C20 C15 C16 120.9(3)
C20 C15 S2 116.7(2)
C16 C15 S2 122.4(2)
C17 C16 C15 118.8(3)
C17 C16 H16 120.6
C15 C16 H16 120.6
C18 C17 C16 120.0(3)
C18 C17 H17 120.0
C16 C17 H17 120.0
C19 C18 C17 120.7(3)
C19 C18 H18 119.7
C17 C18 H18 119.7
C18 C19 C20 120.5(3)
C18 C19 H19 119.8
C20 C19 H19 119.8
C15 C20 C19 119.2(3)
C15 C20 H20 120.4
C19 C20 H20 120.4
C25 C21 C22 108.8(3)
C25 C21 C27 127.0(3)
C22 C21 C27 124.0(3)
C25 C21 Ir1 70.57(16)
C22 C21 Ir1 69.70(16)
C27 C21 Ir1 129.3(2)
C23 C22 C21 106.8(2)
C23 C22 C28 126.9(3)
C21 C22 C28 125.5(3)
C23 C22 Ir1 71.71(16)
C21 C22 Ir1 71.73(16)
C28 C22 Ir1 129.7(2)
C24 C23 C22 108.7(3)
C24 C23 C29 125.6(3)
C22 C23 C29 125.6(3)
C24 C23 Ir1 69.85(16)
C22 C23 Ir1 69.75(15)
C29 C23 Ir1 128.2(2)
C23 C24 C25 107.4(2)
C23 C24 C30 126.2(3)
C25 C24 C30 126.3(3)
C23 C24 Ir1 72.09(16)
C25 C24 Ir1 71.07(15)
C30 C24 Ir1 125.4(2)
C21 C25 C24 108.1(3)
C21 C25 C26 126.9(3)
C24 C25 C26 124.9(3)
C21 C25 Ir1 71.78(16)
C24 C25 Ir1 69.98(16)
C26 C25 Ir1 126.3(2)
C25 C26 H26A 109.5
C25 C26 H26B 109.5
H26A C26 H26B 109.5
C25 C26 H26C 109.5
H26A C26 H26C 109.5
H26B C26 H26C 109.5
C21 C27 H27A 109.5
C21 C27 H27B 109.5
H27A C27 H27B 109.5
C21 C27 H27C 109.5
H27A C27 H27C 109.5
H27B C27 H27C 109.5
C22 C28 H28A 109.5
C22 C28 H28B 109.5
H28A C28 H28B 109.5
C22 C28 H28C 109.5
H28A C28 H28C 109.5
H28B C28 H28C 109.5
C23 C29 H29A 109.5
C23 C29 H29B 109.5
H29A C29 H29B 109.5
C23 C29 H29C 109.5
H29A C29 H29C 109.5
H29B C29 H29C 109.5
C24 C30 H30A 109.5
C24 C30 H30B 109.5
H30A C30 H30B 109.5
C24 C30 H30C 109.5
H30A C30 H30C 109.5
H30B C30 H30C 109.5
C24 Ir1 C22 64.93(11)
C24 Ir1 C25 38.95(11)
C22 Ir1 C25 64.48(11)
C24 Ir1 C23 38.06(11)
C22 Ir1 C23 38.54(10)
C25 Ir1 C23 63.86(11)
C24 Ir1 C21 64.16(11)
C22 Ir1 C21 38.58(11)
C25 Ir1 C21 37.65(11)
C23 Ir1 C21 63.61(11)
C24 Ir1 S1 157.24(8)
C22 Ir1 S1 104.19(8)
C25 Ir1 S1 118.77(8)
C23 Ir1 S1 140.87(8)
C21 Ir1 S1 94.60(8)
C24 Ir1 S2 106.19(8)
C22 Ir1 S2 109.37(8)
C25 Ir1 S2 145.00(8)
C23 Ir1 S2 89.68(8)
C21 Ir1 S2 147.93(8)
S1 Ir1 S2 96.23(2)
C24 Ir1 Cl1 94.41(8)
C22 Ir1 Cl1 157.59(8)
C25 Ir1 Cl1 94.18(8)
C23 Ir1 Cl1 127.28(8)
C21 Ir1 Cl1 125.91(8)
S1 Ir1 Cl1 91.84(3)
S2 Ir1 Cl1 83.82(3)
F5 P1 F3 90.36(12)
F5 P1 F2 90.86(12)
F3 P1 F2 90.38(12)
F5 P1 F4 90.08(12)
F3 P1 F4 90.27(12)
F2 P1 F4 178.85(13)
F5 P1 F6 179.12(13)
F3 P1 F6 90.52(12)
F2 P1 F6 89.26(12)
F4 P1 F6 89.79(11)
F5 P1 F1 89.62(11)
F3 P1 F1 179.97(13)
F2 P1 F1 89.65(11)
F4 P1 F1 89.71(11)
F6 P1 F1 89.51(11)
C1 S1 C7 98.50(13)
C1 S1 Ir1 111.09(10)
C7 S1 Ir1 111.99(10)
C15 S2 C14 100.29(14)
C15 S2 Ir1 113.32(10)
C14 S2 Ir1 115.79(10)

loop_
_geom_bond_atom_site_label_1
_geom_bond_atom_site_label_2
_geom_bond_distance
C1 C6 1.383(4)
C1 C2 1.388(4)
C1 S1 1.792(3)
C2 C3 1.386(4)
C2 H2 0.9300
C3 C4 1.375(5)
C3 H3 0.9300
C4 C5 1.381(5)
C4 H4 0.9300
C5 C6 1.384(5)
C5 H5 0.9300
C6 H6 0.9300
C7 C8 1.498(4)
C7 S1 1.841(3)
C7 H7A 0.9700
C7 H7B 0.9700
C8 C9 1.400(4)
C8 C13 1.402(4)
C9 C10 1.382(4)
C9 H9 0.9300
C10 C11 1.385(5)
C10 H10 0.9300
C11 C12 1.380(4)
C11 H11 0.9300
C12 C13 1.402(4)
C12 H12 0.9300
C13 C14 1.495(4)
C14 S2 1.859(3)
C14 H14A 0.9700
C14 H14B 0.9700
C15 C20 1.380(4)
C15 C16 1.397(4)
C15 S2 1.783(3)
C16 C17 1.388(4)
C16 H16 0.9300
C17 C18 1.381(5)
C17 H17 0.9300
C18 C19 1.367(5)
C18 H18 0.9300
C19 C20 1.386(5)
C19 H19 0.9300
C20 H20 0.9300
C21 C25 1.416(4)
C21 C22 1.446(4)
C21 C27 1.497(4)
C21 Ir1 2.202(3)
C22 C23 1.444(4)
C22 C28 1.500(4)
C22 Ir1 2.175(3)
C23 C24 1.426(4)
C23 C29 1.494(4)
C23 Ir1 2.201(3)
C24 C25 1.453(4)
C24 C30 1.498(4)
C24 Ir1 2.171(3)
C25 C26 1.502(4)
C25 Ir1 2.186(3)
C26 H26A 0.9600
C26 H26B 0.9600
C26 H26C 0.9600
C27 H27A 0.9600
C27 H27B 0.9600
C27 H27C 0.9600
C28 H28A 0.9600
C28 H28B 0.9600
C28 H28C 0.9600
C29 H29A 0.9600
C29 H29B 0.9600
C29 H29C 0.9600
C30 H30A 0.9600
C30 H30B 0.9600
C30 H30C 0.9600
Cl1 Ir1 2.4173(7)
F1 P1 1.610(2)
F2 P1 1.598(2)
F3 P1 1.591(2)
F4 P1 1.600(2)
F5 P1 1.590(2)
F6 P1 1.605(2)
Ir1 S1 2.3640(7)
Ir1 S2 2.3694(8)

loop_
_geom_torsion_atom_site_label_1
_geom_torsion_atom_site_label_2
_geom_torsion_atom_site_label_3
_geom_torsion_atom_site_label_4
_geom_torsion
C6 C1 C2 C3 -0.4(5)
S1 C1 C2 C3 -178.3(2)
C1 C2 C3 C4 0.7(5)
C2 C3 C4 C5 -0.1(5)
C3 C4 C5 C6 -0.9(5)
C2 C1 C6 C5 -0.5(5)
S1 C1 C6 C5 177.6(3)
C4 C5 C6 C1 1.1(5)
S1 C7 C8 C9 -88.6(3)
S1 C7 C8 C13 90.3(3)
C13 C8 C9 C10 0.5(4)
C7 C8 C9 C10 179.5(3)
C8 C9 C10 C11 1.3(5)
C9 C10 C11 C12 -1.6(5)
C10 C11 C12 C13 0.2(5)
C11 C12 C13 C8 1.6(4)
C11 C12 C13 C14 -176.2(3)
C9 C8 C13 C12 -1.9(4)
C7 C8 C13 C12 179.1(3)
C9 C8 C13 C14 175.9(3)
C7 C8 C13 C14 -3.1(4)
C12 C13 C14 S2 97.0(3)
C8 C13 C14 S2 -80.8(3)
C20 C15 C16 C17 -0.1(4)
S2 C15 C16 C17 -177.0(2)
C15 C16 C17 C18 0.2(5)
C16 C17 C18 C19 0.1(5)
C17 C18 C19 C20 -0.5(5)
C16 C15 C20 C19 -0.4(4)
S2 C15 C20 C19 176.7(2)
C18 C19 C20 C15 0.7(5)
C25 C21 C22 C23 -3.6(3)
C27 C21 C22 C23 172.0(3)
Ir1 C21 C22 C23 -63.58(18)
C25 C21 C22 C28 -173.9(3)
C27 C21 C22 C28 1.8(4)
Ir1 C21 C22 C28 126.2(3)
C25 C21 C22 Ir1 60.0(2)
C27 C21 C22 Ir1 -124.4(3)
C21 C22 C23 C24 4.5(3)
C28 C22 C23 C24 174.5(3)
Ir1 C22 C23 C24 -59.1(2)
C21 C22 C23 C29 -173.2(3)
C28 C22 C23 C29 -3.2(5)
Ir1 C22 C23 C29 123.2(3)
C21 C22 C23 Ir1 63.60(19)
C28 C22 C23 Ir1 -126.3(3)
C22 C23 C24 C25 -3.6(3)
C29 C23 C24 C25 174.1(3)
Ir1 C23 C24 C25 -62.70(19)
C22 C23 C24 C30 -179.7(3)
C29 C23 C24 C30 -2.0(5)
Ir1 C23 C24 C30 121.2(3)
C22 C23 C24 Ir1 59.08(19)
C29 C23 C24 Ir1 -123.2(3)
C22 C21 C25 C24 1.4(3)
C27 C21 C25 C24 -174.0(3)
Ir1 C21 C25 C24 60.86(19)
C22 C21 C25 C26 178.4(3)
C27 C21 C25 C26 2.9(5)
Ir1 C21 C25 C26 -122.2(3)
C22 C21 C25 Ir1 -59.45(19)
C27 C21 C25 Ir1 125.1(3)
C23 C24 C25 C21 1.4(3)
C30 C24 C25 C21 177.4(3)
Ir1 C24 C25 C21 -62.00(19)
C23 C24 C25 C26 -175.7(3)
C30 C24 C25 C26 0.4(5)
Ir1 C24 C25 C26 121.0(3)
C23 C24 C25 Ir1 63.37(19)
C30 C24 C25 Ir1 -120.6(3)
C23 C24 Ir1 C22 -36.56(16)
C25 C24 Ir1 C22 79.75(18)
C30 C24 Ir1 C22 -158.6(3)
C23 C24 Ir1 C25 -116.3(2)
C30 C24 Ir1 C25 121.6(3)
C25 C24 Ir1 C23 116.3(2)
C30 C24 Ir1 C23 -122.1(3)
C23 C24 Ir1 C21 -79.47(18)
C25 C24 Ir1 C21 36.84(16)
C30 C24 Ir1 C21 158.4(3)
C23 C24 Ir1 S1 -102.0(2)
C25 C24 Ir1 S1 14.3(3)
C30 C24 Ir1 S1 135.9(2)
C23 C24 Ir1 S2 67.65(16)
C25 C24 Ir1 S2 -176.03(14)
C30 C24 Ir1 S2 -54.4(3)
C23 C24 Ir1 Cl1 152.48(15)
C25 C24 Ir1 Cl1 -91.20(16)
C30 C24 Ir1 Cl1 30.4(3)
C23 C22 Ir1 C24 36.11(16)
C21 C22 Ir1 C24 -79.33(18)
C28 C22 Ir1 C24 159.3(3)
C23 C22 Ir1 C25 79.39(18)
C21 C22 Ir1 C25 -36.05(16)
C28 C22 Ir1 C25 -157.4(3)
C21 C22 Ir1 C23 -115.4(2)
C28 C22 Ir1 C23 123.2(3)
C23 C22 Ir1 C21 115.4(2)
C28 C22 Ir1 C21 -121.3(3)
C23 C22 Ir1 S1 -165.18(14)
C21 C22 Ir1 S1 79.38(16)
C28 C22 Ir1 S1 -42.0(3)
C23 C22 Ir1 S2 -63.20(17)
C21 C22 Ir1 S2 -178.64(14)
C28 C22 Ir1 S2 60.0(3)
C23 C22 Ir1 Cl1 60.4(3)
C21 C22 Ir1 Cl1 -55.0(3)
C28 C22 Ir1 Cl1 -176.39(17)
C21 C25 Ir1 C24 117.9(2)
C26 C25 Ir1 C24 -119.3(3)
C21 C25 Ir1 C22 36.93(17)
C24 C25 Ir1 C22 -81.00(18)
C26 C25 Ir1 C22 159.7(3)
C21 C25 Ir1 C23 79.94(18)
C24 C25 Ir1 C23 -37.99(16)
C26 C25 Ir1 C23 -157.2(3)
C24 C25 Ir1 C21 -117.9(2)
C26 C25 Ir1 C21 122.8(3)
C21 C25 Ir1 S1 -55.81(18)
C24 C25 Ir1 S1 -173.74(13)
C26 C25 Ir1 S1 67.0(3)
C21 C25 Ir1 S2 124.58(16)
C24 C25 Ir1 S2 6.7(2)
C26 C25 Ir1 S2 -112.6(2)
C21 C25 Ir1 Cl1 -150.22(16)
C24 C25 Ir1 Cl1 91.85(16)
C26 C25 Ir1 Cl1 -27.4(3)
C22 C23 Ir1 C24 -120.0(2)
C29 C23 Ir1 C24 120.0(3)
C24 C23 Ir1 C22 120.0(2)
C29 C23 Ir1 C22 -119.9(3)
C24 C23 Ir1 C25 38.88(17)
C22 C23 Ir1 C25 -81.13(18)
C29 C23 Ir1 C25 158.9(3)
C24 C23 Ir1 C21 81.06(18)
C22 C23 Ir1 C21 -38.95(17)
C29 C23 Ir1 C21 -158.9(3)
C24 C23 Ir1 S1 143.15(14)
C22 C23 Ir1 S1 23.1(2)
C29 C23 Ir1 S1 -96.8(3)
C24 C23 Ir1 S2 -117.35(16)
C22 C23 Ir1 S2 122.64(16)
C29 C23 Ir1 S2 2.7(3)
C24 C23 Ir1 Cl1 -35.37(19)
C22 C23 Ir1 Cl1 -155.38(14)
C29 C23 Ir1 Cl1 84.7(3)
C25 C21 Ir1 C24 -38.11(17)
C22 C21 Ir1 C24 81.50(18)
C27 C21 Ir1 C24 -160.6(3)
C25 C21 Ir1 C22 -119.6(2)
C27 C21 Ir1 C22 117.9(3)
C22 C21 Ir1 C25 119.6(2)
C27 C21 Ir1 C25 -122.5(4)
C25 C21 Ir1 C23 -80.69(18)
C22 C21 Ir1 C23 38.92(16)
C27 C21 Ir1 C23 156.9(3)
C25 C21 Ir1 S1 133.33(16)
C22 C21 Ir1 S1 -107.06(15)
C27 C21 Ir1 S1 10.9(3)
C25 C21 Ir1 S2 -117.19(18)
C22 C21 Ir1 S2 2.4(2)
C27 C21 Ir1 S2 120.4(2)
C25 C21 Ir1 Cl1 37.70(19)
C22 C21 Ir1 Cl1 157.30(13)
C27 C21 Ir1 Cl1 -84.8(3)
C6 C1 S1 C7 -94.8(3)
C2 C1 S1 C7 83.3(3)
C6 C1 S1 Ir1 147.6(2)
C2 C1 S1 Ir1 -34.3(3)
C8 C7 S1 C1 153.3(2)
C8 C7 S1 Ir1 -89.8(2)
C24 Ir1 S1 C1 -36.7(2)
C22 Ir1 S1 C1 -94.93(13)
C25 Ir1 S1 C1 -26.53(14)
C23 Ir1 S1 C1 -109.56(16)
C21 Ir1 S1 C1 -56.99(13)
S2 Ir1 S1 C1 153.24(11)
Cl1 Ir1 S1 C1 69.26(11)
C24 Ir1 S1 C7 -145.8(2)
C22 Ir1 S1 C7 156.01(13)
C25 Ir1 S1 C7 -135.58(14)
C23 Ir1 S1 C7 141.38(15)
C21 Ir1 S1 C7 -166.04(13)
S2 Ir1 S1 C7 44.19(11)
Cl1 Ir1 S1 C7 -39.79(11)
C20 C15 S2 C14 -90.0(2)
C16 C15 S2 C14 87.0(3)
C20 C15 S2 Ir1 146.0(2)
C16 C15 S2 Ir1 -37.0(3)
C13 C14 S2 C15 -40.2(2)
C13 C14 S2 Ir1 82.1(2)
C24 Ir1 S2 C15 -102.76(13)
C22 Ir1 S2 C15 -34.20(13)
C25 Ir1 S2 C15 -107.11(17)
C23 Ir1 S2 C15 -68.00(13)
C21 Ir1 S2 C15 -35.80(18)
S1 Ir1 S2 C15 73.24(11)
Cl1 Ir1 S2 C15 164.43(11)
C24 Ir1 S2 C14 142.14(13)
C22 Ir1 S2 C14 -149.30(13)
C25 Ir1 S2 C14 137.79(17)
C23 Ir1 S2 C14 176.90(13)
C21 Ir1 S2 C14 -150.90(17)
S1 Ir1 S2 C14 -41.86(11)
Cl1 Ir1 S2 C14 49.33(11)
